data_7056525
loop_
_publ_author_name
'talhi, oualid'
'Abdeldjebar, Hasnia'
'Belmiloud, Yamina'
'Hassaine, Ridha'
'Taibi, Nadia'
'Valega, Monica'
'Almeida Paz, Filipe Alexandre'
'Brahimi, Meziane'
'Bachari, Khaldoun'
'Silva, Artur M. S.'

_publ_section_title
;
 Organobase Catalysed One-pot Exo-selective Synthesis of
 meso-Spiro[Cyclohexanone-Pyrandione] Derivatives
;
_journal_name_full 'New J. Chem.'
_journal_paper_doi 10.1039/C7NJ02168B
_journal_year 2017
_chemical_formula_moiety '(C23 H20 O4), 0.25(H2 O)'
_chemical_formula_sum 'C23 H20.5 O4.25'
_chemical_formula_weight 364.89
_space_group_crystal_system trigonal
_space_group_IT_number 148
_space_group_name_Hall '-R 3'
_space_group_name_H-M_alt 'R -3 :H'
_symmetry_space_group_name_Hall '-R 3'
_symmetry_space_group_name_H-M 'R -3 :H'
_atom_sites_solution_hydrogens geom
_audit_creation_date '14 June 2017'
_audit_creation_method 'SHELXL-2014/6, manual editing plus enCIFer'
_audit_update_record
;
2017-06-14 deposited with the CCDC.
2017-08-18 downloaded from the CCDC.
;
_cell_angle_alpha 90
_cell_angle_beta 90
_cell_angle_gamma 120
_cell_formula_units_Z 18
_cell_length_a 21.8983(8)
_cell_length_b 21.8983(8)
_cell_length_c 21.2428(8)
_cell_measurement_reflns_used 6017
_cell_measurement_temperature 150(2)
_cell_measurement_theta_max 28.99
_cell_measurement_theta_min 2.88
_cell_volume 8821.9(6)
_computing_cell_refinement 'SAINT V8.27b (Bruker, 2012a)'
_computing_data_collection 'APEX2 2012.4 (Bruker, 2012b)'
_computing_data_reduction 'SAINT V8.27b (Bruker, 2012a)'
_computing_molecular_graphics 'DIAMOND (Brandenburg, 1999)'
_computing_publication_material 'SHELXL-2014/6 (Sheldrick, 2015)'
_computing_structure_refinement 'SHELXL-2014/6 (Sheldrick, 2015)'
_computing_structure_solution 'SHELXS (Sheldrick, 2015)'
_diffrn_ambient_temperature 150(2)
_diffrn_measured_fraction_theta_full 0.996
_diffrn_measured_fraction_theta_max 0.993
_diffrn_measurement_device_type 'Bruker X8 Kappa CCD APEX II'
_diffrn_measurement_method '\w / \f scans'
_diffrn_radiation_monochromator graphite
_diffrn_radiation_source 'fine-focus sealed tube'
_diffrn_radiation_type MoK\a
_diffrn_radiation_wavelength 0.71073
_diffrn_reflns_av_R_equivalents 0.0284
_diffrn_reflns_av_unetI/netI 0.0386
_diffrn_reflns_Laue_measured_fraction_full 0.996
_diffrn_reflns_Laue_measured_fraction_max 0.993
_diffrn_reflns_limit_h_max 27
_diffrn_reflns_limit_h_min -25
_diffrn_reflns_limit_k_max 29
_diffrn_reflns_limit_k_min -29
_diffrn_reflns_limit_l_max 29
_diffrn_reflns_limit_l_min -29
_diffrn_reflns_number 17177
_diffrn_reflns_point_group_measured_fraction_full 0.996
_diffrn_reflns_point_group_measured_fraction_max 0.993
_diffrn_reflns_theta_full 25.242
_diffrn_reflns_theta_max 29.116
_diffrn_reflns_theta_min 3.722
_diffrn_standards_number 0
_exptl_absorpt_coefficient_mu 0.085
_exptl_absorpt_correction_type multi-scan
_exptl_absorpt_process_details
; 
 SADABS V2012/1 (Bruker 2001) 
;
_exptl_crystal_colour Yellow
_exptl_crystal_density_diffrn 1.236
_exptl_crystal_description Block
_exptl_crystal_F_000 3465
_exptl_crystal_size_max 0.170
_exptl_crystal_size_mid 0.160
_exptl_crystal_size_min 0.090
_exptl_transmission_factor_max 0.7458
_exptl_transmission_factor_min 0.6716
_refine_diff_density_max 0.889
_refine_diff_density_min -0.354
_refine_diff_density_rms 0.065
_refine_ls_extinction_method none
_refine_ls_goodness_of_fit_ref 1.060
_refine_ls_hydrogen_treatment constr
_refine_ls_matrix_type full
_refine_ls_number_parameters 259
_refine_ls_number_reflns 5224
_refine_ls_number_restraints 0
_refine_ls_restrained_S_all 1.060
_refine_ls_R_factor_all 0.0928
_refine_ls_R_factor_gt 0.0603
_refine_ls_shift/su_max 0.000
_refine_ls_shift/su_mean 0.000
_refine_ls_structure_factor_coef Fsqd
_refine_ls_weighting_details 'w=1/[\s^2^(Fo^2^)+(0.1185P)^2^+7.3942P] where P=(Fo^2^+2Fc^2^)/3'
_refine_ls_weighting_scheme calc
_refine_ls_wR_factor_gt 0.1786
_refine_ls_wR_factor_ref 0.2048
_reflns_Friedel_coverage 0.000
_reflns_number_gt 3580
_reflns_number_total 5224
_reflns_threshold_expression 'I > 2\s(I)'
_cod_data_source_file c7nj02168b2.cif
_cod_data_source_block 4b_CCDC1527913
_cod_original_cell_volume 8821.9(7)
_cod_original_formula_sum 'C23 H20.50 O4.25'
_cod_database_code 7056525
_shelx_space_group_comment
;
The symmetry employed for this shelxl refinement is uniquely defined
by the following loop, which should always be used as a source of
symmetry information in preference to the above space-group names.
They are only intended as comments.
;
_shelx_estimated_absorpt_t_min 0.986
_shelx_estimated_absorpt_t_max 0.992
_shelxl_version_number 2014/6

loop_
_space_group_symop_operation_xyz
'x, y, z'
'-y, x-y, z'
'-x+y, -x, z'
'x+2/3, y+1/3, z+1/3'
'-y+2/3, x-y+1/3, z+1/3'
'-x+y+2/3, -x+1/3, z+1/3'
'x+1/3, y+2/3, z+2/3'
'-y+1/3, x-y+2/3, z+2/3'
'-x+y+1/3, -x+2/3, z+2/3'
'-x, -y, -z'
'y, -x+y, -z'
'x-y, x, -z'
'-x+2/3, -y+1/3, -z+1/3'
'y+2/3, -x+y+1/3, -z+1/3'
'x-y+2/3, x+1/3, -z+1/3'
'-x+1/3, -y+2/3, -z+2/3'
'y+1/3, -x+y+2/3, -z+2/3'
'x-y+1/3, x+2/3, -z+2/3'

loop_
_atom_site_label
_atom_site_type_symbol
_atom_site_fract_x
_atom_site_fract_y
_atom_site_fract_z
_atom_site_U_iso_or_equiv
_atom_site_adp_type
_atom_site_occupancy
_atom_site_site_symmetry_order
_atom_site_calc_flag
_atom_site_refinement_flags_posn
_atom_site_refinement_flags_adp
_atom_site_refinement_flags_occupancy
_atom_site_disorder_assembly
_atom_site_disorder_group
C1 C 0.44480(10) 0.49228(10) 0.44308(9) 0.0272(4) Uani 1 1 d . . . . .
C2 C 0.45630(11) 0.56541(10) 0.43237(10) 0.0305(4) Uani 1 1 d . . . . .
H2A H 0.4545 0.5857 0.4735 0.037 Uiso 1 1 calc R U . . .
H2B H 0.4171 0.5617 0.4063 0.037 Uiso 1 1 calc R U . . .
C3 C 0.52629(10) 0.61613(9) 0.39999(9) 0.0250(4) Uani 1 1 d . . . . .
H3 H 0.5643 0.6251 0.4310 0.030 Uiso 1 1 calc R U . . .
C4 C 0.54111(9) 0.58296(9) 0.34008(8) 0.0214(4) Uani 1 1 d . . . . .
C5 C 0.53992(9) 0.51358(9) 0.36094(8) 0.0221(4) Uani 1 1 d . . . . .
H5 H 0.5779 0.5279 0.3932 0.027 Uiso 1 1 calc R U . . .
C6 C 0.47055(10) 0.46128(9) 0.39363(9) 0.0266(4) Uani 1 1 d . . . . .
H6A H 0.4335 0.4386 0.3611 0.032 Uiso 1 1 calc R U . . .
H6B H 0.4768 0.4238 0.4134 0.032 Uiso 1 1 calc R U . . .
C7 C 0.61700(9) 0.63427(9) 0.32002(9) 0.0252(4) Uani 1 1 d . . . . .
C8 C 0.63039(10) 0.66006(10) 0.25808(10) 0.0301(4) Uani 1 1 d . . . . .
H8 H 0.6778 0.6895 0.2449 0.036 Uiso 1 1 calc R U . . .
C9 C 0.57737(13) 0.64403(11) 0.21637(10) 0.0356(5) Uani 1 1 d . . . . .
O4 O 0.50688(9) 0.60011(9) 0.23134(7) 0.0419(4) Uani 1 1 d . . . . .
C11 C 0.48674(10) 0.56843(10) 0.28928(9) 0.0259(4) Uani 1 1 d . . . . .
C12 C 0.5771(3) 0.6675(2) 0.14942(17) 0.0441(9) Uani 0.6667 1 d . . P A 1
H12A H 0.5285 0.6448 0.1338 0.066 Uiso 0.6667 1 calc R U P A 1
H12B H 0.5977 0.7188 0.1484 0.066 Uiso 0.6667 1 calc R U P A 1
H12C H 0.6050 0.6540 0.1227 0.066 Uiso 0.6667 1 calc R U P A 1
C12' C 0.6223(5) 0.6916(4) 0.1598(4) 0.0499(19) Uani 0.3333 1 d . . P A 2
H12D H 0.5909 0.6860 0.1246 0.075 Uiso 0.3333 1 calc R U P A 2
H12E H 0.6477 0.7411 0.1731 0.075 Uiso 0.3333 1 calc R U P A 2
H12F H 0.6562 0.6773 0.1464 0.075 Uiso 0.3333 1 calc R U P A 2
C13 C 0.55804(10) 0.47869(9) 0.30770(8) 0.0233(4) Uani 1 1 d . . . . .
C14 C 0.51072(10) 0.44144(10) 0.25950(9) 0.0285(4) Uani 1 1 d . . . . .
H14 H 0.4658 0.4383 0.2588 0.034 Uiso 1 1 calc R U . . .
C15 C 0.52831(12) 0.40888(11) 0.21247(10) 0.0369(5) Uani 1 1 d . . . . .
H15 H 0.4954 0.3834 0.1801 0.044 Uiso 1 1 calc R U . . .
C16 C 0.59364(13) 0.41335(12) 0.21262(11) 0.0424(5) Uani 1 1 d . . . . .
H16 H 0.6058 0.3915 0.1801 0.051 Uiso 1 1 calc R U . . .
C17 C 0.64112(12) 0.44976(13) 0.26031(11) 0.0421(5) Uani 1 1 d . . . . .
H17 H 0.6859 0.4526 0.2609 0.051 Uiso 1 1 calc R U . . .
C18 C 0.62311(11) 0.48230(11) 0.30749(10) 0.0318(4) Uani 1 1 d . . . . .
H18 H 0.6560 0.5073 0.3400 0.038 Uiso 1 1 calc R U . . .
C19 C 0.53396(10) 0.68761(10) 0.38531(9) 0.0272(4) Uani 1 1 d . . . . .
C20 C 0.48286(12) 0.69560(12) 0.35348(11) 0.0380(5) Uani 1 1 d . . . . .
H20 H 0.4400 0.6550 0.3414 0.046 Uiso 1 1 calc R U . . .
C21 C 0.49390(14) 0.76233(13) 0.33920(12) 0.0444(6) Uani 1 1 d . . . . .
H21 H 0.4584 0.7669 0.3175 0.053 Uiso 1 1 calc R U . . .
C22 C 0.55570(13) 0.82195(12) 0.35615(11) 0.0403(5) Uani 1 1 d . . . . .
H22 H 0.5634 0.8674 0.3456 0.048 Uiso 1 1 calc R U . . .
C23 C 0.60589(12) 0.81468(11) 0.38850(12) 0.0399(5) Uani 1 1 d . . . . .
H23 H 0.6483 0.8555 0.4010 0.048 Uiso 1 1 calc R U . . .
C24 C 0.59527(11) 0.74815(11) 0.40314(11) 0.0340(5) Uani 1 1 d . . . . .
H24 H 0.6305 0.7441 0.4257 0.041 Uiso 1 1 calc R U . . .
O1 O 0.41192(8) 0.45758(8) 0.48850(7) 0.0347(4) Uani 1 1 d . . . . .
O2 O 0.66513(7) 0.65319(7) 0.35759(7) 0.0320(3) Uani 1 1 d . . . . .
O3 O 0.42430(7) 0.52976(8) 0.29768(7) 0.0353(4) Uani 1 1 d . . . . .
O1W O 0.3333 0.6667 0.2544(5) 0.094(3) Uani 0.5 3 d S T P . .
O2W O 0.3333 0.6667 0.2006(8) 0.077(4) Uani 0.25 3 d S T P . .

loop_
_atom_site_aniso_label
_atom_site_aniso_U_11
_atom_site_aniso_U_22
_atom_site_aniso_U_33
_atom_site_aniso_U_23
_atom_site_aniso_U_13
_atom_site_aniso_U_12
C1 0.0240(9) 0.0294(9) 0.0233(9) 0.0007(7) 0.0019(7) 0.0097(7)
C2 0.0325(10) 0.0319(10) 0.0278(10) 0.0030(8) 0.0087(8) 0.0167(8)
C3 0.0263(9) 0.0246(8) 0.0245(9) -0.0008(7) 0.0005(7) 0.0130(7)
C4 0.0197(8) 0.0208(8) 0.0222(8) 0.0008(6) 0.0021(6) 0.0090(6)
C5 0.0239(8) 0.0211(8) 0.0191(8) 0.0008(6) -0.0003(7) 0.0096(7)
C6 0.0297(9) 0.0224(8) 0.0235(9) 0.0011(7) 0.0035(7) 0.0099(7)
C7 0.0222(8) 0.0203(8) 0.0337(10) -0.0021(7) 0.0010(7) 0.0110(7)
C8 0.0240(9) 0.0245(9) 0.0425(11) 0.0145(8) 0.0165(8) 0.0126(7)
C9 0.0526(13) 0.0343(10) 0.0287(10) 0.0092(8) 0.0141(9) 0.0284(10)
O4 0.0486(9) 0.0467(9) 0.0333(8) 0.0018(7) -0.0065(7) 0.0259(8)
C11 0.0263(9) 0.0255(9) 0.0274(9) -0.0007(7) -0.0009(7) 0.0141(7)
C12 0.056(2) 0.055(2) 0.0286(18) 0.0188(16) 0.0132(18) 0.033(2)
C12' 0.069(6) 0.045(4) 0.043(4) 0.010(3) 0.011(4) 0.033(4)
C13 0.0269(9) 0.0184(8) 0.0220(8) 0.0025(6) 0.0031(7) 0.0094(7)
C14 0.0289(9) 0.0277(9) 0.0254(9) 0.0002(7) -0.0002(7) 0.0115(8)
C15 0.0455(12) 0.0328(10) 0.0251(10) -0.0058(8) -0.0033(9) 0.0142(9)
C16 0.0525(14) 0.0392(12) 0.0353(12) -0.0086(9) 0.0093(10) 0.0227(11)
C17 0.0358(11) 0.0454(12) 0.0474(14) -0.0081(10) 0.0057(10) 0.0220(10)
C18 0.0295(10) 0.0306(10) 0.0346(11) -0.0049(8) -0.0007(8) 0.0145(8)
C19 0.0308(9) 0.0275(9) 0.0272(9) -0.0003(7) 0.0044(8) 0.0176(8)
C20 0.0364(11) 0.0345(11) 0.0473(13) -0.0038(9) -0.0056(10) 0.0208(9)
C21 0.0520(14) 0.0432(12) 0.0530(14) -0.0005(11) -0.0063(11) 0.0349(11)
C22 0.0542(14) 0.0321(10) 0.0445(13) 0.0050(9) 0.0093(11) 0.0290(10)
C23 0.0409(12) 0.0271(10) 0.0511(14) -0.0015(9) 0.0049(10) 0.0166(9)
C24 0.0359(11) 0.0299(10) 0.0399(12) -0.0018(8) -0.0012(9) 0.0193(9)
O1 0.0335(7) 0.0357(8) 0.0281(7) 0.0053(6) 0.0089(6) 0.0121(6)
O2 0.0246(7) 0.0310(7) 0.0387(8) -0.0045(6) -0.0027(6) 0.0126(6)
O3 0.0226(7) 0.0398(8) 0.0384(8) 0.0005(6) -0.0022(6) 0.0119(6)
O1W 0.099(4) 0.099(4) 0.085(7) 0.000 0.000 0.049(2)
O2W 0.086(7) 0.086(7) 0.059(9) 0.000 0.000 0.043(4)

loop_
_atom_type_symbol
_atom_type_description
_atom_type_scat_dispersion_real
_atom_type_scat_dispersion_imag
_atom_type_scat_source
C C 0.0033 0.0016 'International Tables Vol C Tables 4.2.6.8 and 6.1.1.4'
H H 0.0000 0.0000 'International Tables Vol C Tables 4.2.6.8 and 6.1.1.4'
O O 0.0106 0.0060 'International Tables Vol C Tables 4.2.6.8 and 6.1.1.4'

loop_
_geom_angle_atom_site_label_1
_geom_angle_atom_site_label_2
_geom_angle_atom_site_label_3
_geom_angle
_geom_angle_site_symmetry_3
O1 C1 C6 120.66(17) .
O1 C1 C2 121.01(18) .
C6 C1 C2 118.18(16) .
C1 C2 C3 114.35(15) .
C1 C2 H2A 108.7 .
C3 C2 H2A 108.7 .
C1 C2 H2B 108.7 .
C3 C2 H2B 108.7 .
H2A C2 H2B 107.6 .
C19 C3 C2 113.17(15) .
C19 C3 C4 111.48(15) .
C2 C3 C4 112.92(15) .
C19 C3 H3 106.2 .
C2 C3 H3 106.2 .
C4 C3 H3 106.2 .
C11 C4 C7 113.97(15) .
C11 C4 C5 111.47(14) .
C7 C4 C5 106.01(13) .
C11 C4 C3 110.46(14) .
C7 C4 C3 106.53(14) .
C5 C4 C3 108.06(14) .
C13 C5 C6 111.71(14) .
C13 C5 C4 113.14(14) .
C6 C5 C4 112.36(14) .
C13 C5 H5 106.3 .
C6 C5 H5 106.3 .
C4 C5 H5 106.3 .
C1 C6 C5 115.65(15) .
C1 C6 H6A 108.4 .
C5 C6 H6A 108.4 .
C1 C6 H6B 108.4 .
C5 C6 H6B 108.4 .
H6A C6 H6B 107.4 .
O2 C7 C8 120.41(17) .
O2 C7 C4 120.34(17) .
C8 C7 C4 119.24(16) .
C9 C8 C7 121.82(17) .
C9 C8 H8 119.1 .
C7 C8 H8 119.1 .
C8 C9 O4 122.70(17) .
C8 C9 C12 132.3(3) .
O4 C9 C12 105.0(2) .
C8 C9 C12' 99.0(4) .
O4 C9 C12' 138.2(4) .
C11 O4 C9 121.39(16) .
O3 C11 O4 116.84(17) .
O3 C11 C4 122.41(17) .
O4 C11 C4 120.74(16) .
C9 C12 H12A 109.5 .
C9 C12 H12B 109.5 .
H12A C12 H12B 109.5 .
C9 C12 H12C 109.5 .
H12A C12 H12C 109.5 .
H12B C12 H12C 109.5 .
C9 C12' H12D 109.5 .
C9 C12' H12E 109.5 .
H12D C12' H12E 109.5 .
C9 C12' H12F 109.5 .
H12D C12' H12F 109.5 .
H12E C12' H12F 109.5 .
C18 C13 C14 118.23(17) .
C18 C13 C5 119.43(17) .
C14 C13 C5 122.32(16) .
C15 C14 C13 120.86(19) .
C15 C14 H14 119.6 .
C13 C14 H14 119.6 .
C16 C15 C14 120.3(2) .
C16 C15 H15 119.9 .
C14 C15 H15 119.9 .
C17 C16 C15 119.6(2) .
C17 C16 H16 120.2 .
C15 C16 H16 120.2 .
C16 C17 C18 119.8(2) .
C16 C17 H17 120.1 .
C18 C17 H17 120.1 .
C13 C18 C17 121.17(19) .
C13 C18 H18 119.4 .
C17 C18 H18 119.4 .
C24 C19 C20 117.88(18) .
C24 C19 C3 118.92(17) .
C20 C19 C3 123.18(18) .
C21 C20 C19 120.7(2) .
C21 C20 H20 119.7 .
C19 C20 H20 119.7 .
C22 C21 C20 120.7(2) .
C22 C21 H21 119.6 .
C20 C21 H21 119.6 .
C23 C22 C21 119.0(2) .
C23 C22 H22 120.5 .
C21 C22 H22 120.5 .
C22 C23 C24 120.6(2) .
C22 C23 H23 119.7 .
C24 C23 H23 119.7 .
C19 C24 C23 121.0(2) .
C19 C24 H24 119.5 .
C23 C24 H24 119.5 .
O1W O2W O2W 180.0 13_565

loop_
_geom_bond_atom_site_label_1
_geom_bond_atom_site_label_2
_geom_bond_distance
_geom_bond_site_symmetry_2
C1 O1 1.216(2) .
C1 C6 1.505(3) .
C1 C2 1.509(3) .
C2 C3 1.534(3) .
C2 H2A 0.9900 .
C2 H2B 0.9900 .
C3 C19 1.521(3) .
C3 C4 1.578(2) .
C3 H3 1.0000 .
C4 C11 1.518(2) .
C4 C7 1.529(2) .
C4 C5 1.570(2) .
C5 C13 1.524(2) .
C5 C6 1.537(2) .
C5 H5 1.0000 .
C6 H6A 0.9900 .
C6 H6B 0.9900 .
C7 O2 1.218(2) .
C7 C8 1.404(3) .
C8 C9 1.360(3) .
C8 H8 0.9500 .
C9 O4 1.387(3) .
C9 C12 1.513(4) .
C9 C12' 1.573(8) .
O4 C11 1.373(2) .
C11 O3 1.209(2) .
C12 H12A 0.9800 .
C12 H12B 0.9800 .
C12 H12C 0.9800 .
C12' H12D 0.9800 .
C12' H12E 0.9800 .
C12' H12F 0.9800 .
C13 C18 1.387(3) .
C13 C14 1.394(3) .
C14 C15 1.389(3) .
C14 H14 0.9500 .
C15 C16 1.384(3) .
C15 H15 0.9500 .
C16 C17 1.383(3) .
C16 H16 0.9500 .
C17 C18 1.396(3) .
C17 H17 0.9500 .
C18 H18 0.9500 .
C19 C24 1.387(3) .
C19 C20 1.391(3) .
C20 C21 1.390(3) .
C20 H20 0.9500 .
C21 C22 1.378(3) .
C21 H21 0.9500 .
C22 C23 1.372(3) .
C22 H22 0.9500 .
C23 C24 1.391(3) .
C23 H23 0.9500 .
C24 H24 0.9500 .
O1W O2W 1.143(17) .
O2W O2W 1.44(4) 13_565

loop_
_geom_hbond_atom_site_label_D
_geom_hbond_atom_site_label_H
_geom_hbond_atom_site_label_A
_geom_hbond_distance_DH
_geom_hbond_distance_HA
_geom_hbond_distance_DA
_geom_hbond_angle_DHA
_geom_hbond_site_symmetry_A
C2 H2B O3 0.99 2.44 2.956(3) 112.0 .
C6 H6A O2 0.99 2.43 3.319(2) 149.0 18_545
C6 H6A O3 0.99 2.50 2.991(2) 110.5 .
C12 H12C O2 0.98 2.55 3.416(4) 147.7 8_654
C12' H12F O2 0.98 2.64 3.215(8) 117.3 8_654

loop_
_geom_torsion_atom_site_label_1
_geom_torsion_atom_site_label_2
_geom_torsion_atom_site_label_3
_geom_torsion_atom_site_label_4
_geom_torsion
O1 C1 C2 C3 147.77(19)
C6 C1 C2 C3 -36.6(2)
C1 C2 C3 C19 175.60(16)
C1 C2 C3 C4 47.8(2)
C19 C3 C4 C11 -63.67(19)
C2 C3 C4 C11 65.04(19)
C19 C3 C4 C7 60.60(18)
C2 C3 C4 C7 -170.68(15)
C19 C3 C4 C5 174.15(14)
C2 C3 C4 C5 -57.14(19)
C11 C4 C5 C13 61.92(19)
C7 C4 C5 C13 -62.63(18)
C3 C4 C5 C13 -176.52(14)
C11 C4 C5 C6 -65.72(19)
C7 C4 C5 C6 169.73(14)
C3 C4 C5 C6 55.84(18)
O1 C1 C6 C5 -148.19(18)
C2 C1 C6 C5 36.1(2)
C13 C5 C6 C1 -174.75(15)
C4 C5 C6 C1 -46.3(2)
C11 C4 C7 O2 176.04(16)
C5 C4 C7 O2 -61.0(2)
C3 C4 C7 O2 54.0(2)
C11 C4 C7 C8 -3.1(2)
C5 C4 C7 C8 119.90(17)
C3 C4 C7 C8 -125.16(17)
O2 C7 C8 C9 -175.13(18)
C4 C7 C8 C9 4.0(3)
C7 C8 C9 O4 -1.5(3)
C7 C8 C9 C12 176.2(3)
C7 C8 C9 C12' 175.1(3)
C8 C9 O4 C11 -1.9(3)
C12 C9 O4 C11 179.8(2)
C12' C9 O4 C11 -176.8(5)
C9 O4 C11 O3 -178.38(18)
C9 O4 C11 C4 2.6(3)
C7 C4 C11 O3 -179.08(17)
C5 C4 C11 O3 61.0(2)
C3 C4 C11 O3 -59.2(2)
C7 C4 C11 O4 -0.1(2)
C5 C4 C11 O4 -120.04(18)
C3 C4 C11 O4 119.80(18)
C6 C5 C13 C18 -125.22(18)
C4 C5 C13 C18 106.79(19)
C6 C5 C13 C14 53.2(2)
C4 C5 C13 C14 -74.8(2)
C18 C13 C14 C15 -0.1(3)
C5 C13 C14 C15 -178.49(17)
C13 C14 C15 C16 -0.4(3)
C14 C15 C16 C17 0.7(3)
C15 C16 C17 C18 -0.7(4)
C14 C13 C18 C17 0.2(3)
C5 C13 C18 C17 178.62(19)
C16 C17 C18 C13 0.2(3)
C2 C3 C19 C24 130.1(2)
C4 C3 C19 C24 -101.3(2)
C2 C3 C19 C20 -51.3(3)
C4 C3 C19 C20 77.3(2)
C24 C19 C20 C21 1.1(3)
C3 C19 C20 C21 -177.5(2)
C19 C20 C21 C22 0.1(4)
C20 C21 C22 C23 -1.2(4)
C21 C22 C23 C24 1.1(4)
C20 C19 C24 C23 -1.3(3)
C3 C19 C24 C23 177.4(2)
C22 C23 C24 C19 0.2(3)
